data_4327642
loop_
_publ_author_name
'Chandrika P. Kulatilleke'
'Scott N. Goldie'
'Mary Jane Heeg'
'L. A. Ochrymowycz'
'D. B. Rorabacher'

_publ_section_title
;
 Formation and Dissociation Kinetics and Crystal Structures of
 Nickel(II)-Macrocyclic Tetrathiaether Complexes in Acetonitrile.
 Comparison to Nickel(II)-Macrocyclic Tetramines
;
_journal_name_full 'Inorganic Chemistry'
_journal_page_first 1444
_journal_page_last 1453
_journal_paper_doi 10.1021/ic991019+
_journal_volume 39
_journal_year 2000
_chemical_formula_sum 'C18 H32 Cl2 Ni O8 S4'
_chemical_formula_weight 634.29
_chemical_name_systematic
;
 ?
;
_space_group_IT_number 2
_symmetry_cell_setting triclinic
_symmetry_space_group_name_Hall '-P 1'
_symmetry_space_group_name_H-M 'P -1'
_atom_sites_solution_hydrogens geom
_atom_sites_solution_primary direct
_atom_sites_solution_secondary difmap
_audit_creation_method SHELXL
_cell_angle_alpha 83.428(2)
_cell_angle_beta 76.6390(10)
_cell_angle_gamma 87.6770(10)
_cell_formula_units_Z 1
_cell_length_a 7.3849(6)
_cell_length_b 8.8365(7)
_cell_length_c 9.7503(8)
_cell_measurement_reflns_used 2722
_cell_measurement_temperature 295(2)
_cell_volume 614.92(9)
_computing_cell_refinement 'Bruker SAINT'
_computing_data_collection 'Bruker SMART'
_computing_data_reduction 'Bruker SAINT'
_computing_molecular_graphics SHELXTL-Plus
_computing_publication_material SHELXL-93
_computing_structure_refinement 'SHELXL-93 (Sheldrick, 1993)'
_computing_structure_solution 'SHELXS-86 (Sheldrick, 1990)'
_diffrn_ambient_temperature 295(2)
_diffrn_measurement_device 'Bruker P4/CCD'
_diffrn_measurement_method 'SMART CCD'
_diffrn_radiation_monochromator graphite
_diffrn_radiation_source 'fine-focus sealed tube'
_diffrn_radiation_type MoK\a
_diffrn_radiation_wavelength 0.71073
_diffrn_reflns_av_R_equivalents 0.016
_diffrn_reflns_av_sigmaI/netI 0.0326
_diffrn_reflns_limit_h_max 9
_diffrn_reflns_limit_h_min -9
_diffrn_reflns_limit_k_max 11
_diffrn_reflns_limit_k_min -11
_diffrn_reflns_limit_l_max 12
_diffrn_reflns_limit_l_min 0
_diffrn_reflns_number 4350
_diffrn_reflns_theta_max 28.27
_diffrn_reflns_theta_min 2.16
_exptl_absorpt_coefficient_mu 1.389
_exptl_absorpt_correction_type multi-scan
_exptl_crystal_colour red
_exptl_crystal_density_diffrn 1.713
_exptl_crystal_description plate
_exptl_crystal_F_000 330
_exptl_crystal_size_max 0.25
_exptl_crystal_size_mid 0.15
_exptl_crystal_size_min 0.08
_refine_diff_density_max 0.454
_refine_diff_density_min -0.366
_refine_diff_density_rms 0.066
_refine_ls_extinction_coef 0.0000(19)
_refine_ls_extinction_expression Fc^*^=kFc[1+0.001xFc^2^\l^3^/sin(2\q)]^-1/4^
_refine_ls_extinction_method SHELXL
_refine_ls_goodness_of_fit_all 0.971
_refine_ls_goodness_of_fit_obs 1.032
_refine_ls_matrix_type full
_refine_ls_number_parameters 216
_refine_ls_number_reflns 2761
_refine_ls_number_restraints 0
_refine_ls_restrained_S_all 0.977
_refine_ls_restrained_S_obs 1.032
_refine_ls_R_factor_all 0.0421
_refine_ls_R_factor_obs 0.0310
_refine_ls_shift/esd_max -1.546
_refine_ls_shift/esd_mean 0.007
_refine_ls_structure_factor_coef Fsqd
_refine_ls_weighting_details 'w=1/[\s^2^(Fo^2^)+(0.0555P)^2^+0.0000P] where P=(Fo^2^+2Fc^2^)/3'
_refine_ls_weighting_scheme calc
_refine_ls_wR_factor_all 0.0823
_refine_ls_wR_factor_obs 0.0773
_reflns_number_observed 2226
_reflns_number_total 2763
_reflns_observed_criterion >2sigma(I)
_cod_data_source_file ic9910192B_3.cif
_cod_data_source_block pler
_cod_depositor_comments
;
The following automatic conversions were performed:

'_refine_ls_weighting_scheme' value 'calc
w=1/[\s^2^(Fo^2^)+(0.0555P)^2^+0.0000P] where P=(Fo^2^+2Fc^2^)/3' was
changed to 'calc'. New tag '_refine_ls_weighting_details' was
created. The value of the new tag was set to
'w=1/[\s^2^(Fo^2^)+(0.0555P)^2^+0.0000P] where P=(Fo^2^+2Fc^2^)/3'.

Automatic conversion script
Id: cif_fix_values 3143 2015-03-26 13:38:13Z robertas 
;
_cod_database_code 4327642

loop_
_symmetry_equiv_pos_as_xyz
'x, y, z'
'-x, -y, -z'

loop_
_atom_site_aniso_label
_atom_site_aniso_U_11
_atom_site_aniso_U_22
_atom_site_aniso_U_33
_atom_site_aniso_U_23
_atom_site_aniso_U_13
_atom_site_aniso_U_12
Ni1 0.0240(2) 0.0243(2) 0.0285(2) -0.00015(14) -0.0043(2) 0.00239(14)
S1 0.0268(3) 0.0276(2) 0.0281(3) -0.0015(2) -0.0058(2) 0.0010(2)
S2 0.0262(3) 0.0294(3) 0.0315(3) -0.0021(2) -0.0084(2) 0.0017(2)
C1 0.0344(11) 0.0312(10) 0.0272(11) -0.0040(8) -0.0093(9) 0.0017(9)
C2 0.0355(12) 0.0439(13) 0.0278(12) -0.0013(10) -0.0030(10) 0.0035(10)
C3 0.0315(12) 0.0452(13) 0.0359(13) 0.0057(10) -0.0031(11) -0.0044(10)
C4 0.0431(14) 0.0339(12) 0.049(2) 0.0022(11) 0.0003(12) -0.0075(11)
C5 0.0373(12) 0.0276(11) 0.0371(13) -0.0014(9) -0.0023(10) -0.0011(9)
C6 0.0310(11) 0.0334(11) 0.0262(11) 0.0027(8) -0.0067(9) 0.0017(9)
C7 0.0340(12) 0.0285(11) 0.0413(13) -0.0029(10) -0.0080(11) 0.0055(9)
C8 0.0328(12) 0.0326(11) 0.0412(13) -0.0033(10) -0.0083(10) 0.0091(10)
C9 0.0328(12) 0.0339(11) 0.0363(13) -0.0068(10) -0.0037(11) 0.0102(10)
Cl1 0.0324(3) 0.0430(3) 0.0393(3) -0.0014(2) -0.0113(2) -0.0007(2)
O1 0.0465(13) 0.120(2) 0.079(2) -0.015(2) 0.0054(12) 0.0140(13)
O2 0.094(2) 0.0600(13) 0.103(2) 0.0001(13) -0.044(2) -0.0305(13)
O3 0.079(2) 0.0530(12) 0.095(2) 0.0112(12) -0.0349(14) 0.0094(11)
O4 0.085(2) 0.115(2) 0.0416(12) -0.0078(12) -0.0224(12) 0.0005(15)

loop_
_atom_site_label
_atom_site_type_symbol
_atom_site_fract_x
_atom_site_fract_y
_atom_site_fract_z
_atom_site_U_iso_or_equiv
_atom_site_thermal_displace_type
_atom_site_occupancy
_atom_site_calc_flag
_atom_site_refinement_flags
Ni1 Ni 0.5000 0.5000 0.0000 0.02618(13) Uani 1 d S
S1 S 0.78324(7) 0.52097(6) -0.12980(6) 0.02773(14) Uani 1 d .
S2 S 0.40301(7) 0.66619(6) -0.15252(6) 0.02892(14) Uani 1 d .
C1 C 0.7513(3) 0.6141(2) -0.3021(2) 0.0306(5) Uani 1 d .
C2 C 0.9397(3) 0.6661(3) -0.3974(3) 0.0367(5) Uani 1 d .
C3 C 1.0204(3) 0.7965(3) -0.3426(3) 0.0390(5) Uani 1 d .
C4 C 0.8808(4) 0.9271(3) -0.3179(3) 0.0442(6) Uani 1 d .
C5 C 0.7017(3) 0.8755(3) -0.2131(3) 0.0352(5) Uani 1 d .
C6 C 0.6166(3) 0.7489(2) -0.2700(2) 0.0307(5) Uani 1 d .
C7 C 0.2927(3) 0.8228(3) -0.0555(3) 0.0350(5) Uani 1 d .
C8 C 0.1114(3) 0.7713(3) 0.0448(3) 0.0359(5) Uani 1 d .
C9 C 0.1339(4) 0.6680(3) 0.1759(3) 0.0351(5) Uani 1 d .
Cl1 Cl 0.39686(8) 0.24863(6) -0.30607(6) 0.0379(2) Uani 1 d .
O1 O 0.5804(3) 0.2299(3) -0.3858(3) 0.0852(8) Uani 1 d .
O2 O 0.2815(4) 0.1289(3) -0.3183(3) 0.0821(8) Uani 1 d .
O3 O 0.3211(4) 0.3892(3) -0.3563(3) 0.0751(7) Uani 1 d .
O4 O 0.4023(4) 0.2494(3) -0.1604(2) 0.0792(7) Uani 1 d .
H1 H 0.6989(33) 0.5426(28) -0.3406(25) 0.029(6) Uiso 1 d .
H2A H 0.9175(35) 0.6994(28) -0.4909(27) 0.037(6) Uiso 1 d .
H2B H 1.0242(34) 0.5785(29) -0.4058(26) 0.036(6) Uiso 1 d .
H3A H 1.1278(42) 0.8255(32) -0.4038(31) 0.048(8) Uiso 1 d .
H3B H 1.0570(32) 0.7624(26) -0.2504(26) 0.029(6) Uiso 1 d .
H4A H 0.8426(35) 0.9642(29) -0.4080(30) 0.043(7) Uiso 1 d .
H4B H 0.9299(38) 1.0026(32) -0.2815(29) 0.044(7) Uiso 1 d .
H5A H 0.7271(38) 0.8404(30) -0.1235(30) 0.044(7) Uiso 1 d .
H5B H 0.6114(42) 0.9540(34) -0.2009(31) 0.052(8) Uiso 1 d .
H6 H 0.5803(34) 0.7849(27) -0.3548(26) 0.033(6) Uiso 1 d .
H7A H 0.2714(39) 0.8952(32) -0.1288(31) 0.048(8) Uiso 1 d .
H7B H 0.3704(36) 0.8528(28) -0.0032(27) 0.037(7) Uiso 1 d .
H8A H 0.0576(36) 0.8599(32) 0.0755(27) 0.041(7) Uiso 1 d .
H8B H 0.0399(43) 0.7281(36) -0.0082(32) 0.060(9) Uiso 1 d .
H9A H 0.2223(38) 0.7058(30) 0.2257(29) 0.043(7) Uiso 1 d .
H9B H 0.0283(46) 0.6499(34) 0.2372(33) 0.056(9) Uiso 1 d .

loop_
_atom_type_symbol
_atom_type_description
_atom_type_scat_dispersion_real
_atom_type_scat_dispersion_imag
_atom_type_scat_source
C C 0.0033 0.0016 'International Tables Vol C Tables 4.2.6.8 and 6.1.1.4'
H H 0.0000 0.0000 'International Tables Vol C Tables 4.2.6.8 and 6.1.1.4'
O O 0.0106 0.0060 'International Tables Vol C Tables 4.2.6.8 and 6.1.1.4'
S S 0.1246 0.1234 'International Tables Vol C Tables 4.2.6.8 and 6.1.1.4'
Cl Cl 0.1484 0.1585 'International Tables Vol C Tables 4.2.6.8 and 6.1.1.4'
Ni Ni 0.3393 1.1124 'International Tables Vol C Tables 4.2.6.8 and 6.1.1.4'

loop_
_geom_angle_atom_site_label_1
_geom_angle_atom_site_label_2
_geom_angle_atom_site_label_3
_geom_angle
_geom_angle_site_symmetry_1
_geom_angle_site_symmetry_3
S1 Ni1 S1 180.0 . 2_665
S1 Ni1 S2 90.26(2) . 2_665
S1 Ni1 S2 89.74(2) 2_665 2_665
S1 Ni1 S2 89.74(2) . .
S1 Ni1 S2 90.26(2) 2_665 .
S2 Ni1 S2 180.0 2_665 .
C9 S1 C1 101.32(10) 2_665 .
C9 S1 Ni1 108.13(9) 2_665 .
C1 S1 Ni1 103.71(7) . .
C7 S2 C6 104.37(11) . .
C7 S2 Ni1 107.02(9) . .
C6 S2 Ni1 105.08(7) . .
C6 C1 C2 111.7(2) . .
C6 C1 S1 106.73(15) . .
C2 C1 S1 110.4(2) . .
C3 C2 C1 112.3(2) . .
C4 C3 C2 111.1(2) . .
C3 C4 C5 111.5(2) . .
C6 C5 C4 109.3(2) . .
C5 C6 C1 112.7(2) . .
C5 C6 S2 115.3(2) . .
C1 C6 S2 105.6(2) . .
C8 C7 S2 110.2(2) . .
C7 C8 C9 114.7(2) . .
C8 C9 S1 110.8(2) . 2_665
O1 Cl1 O2 111.3(2) . .
O1 Cl1 O3 109.3(2) . .
O2 Cl1 O3 108.6(2) . .
O1 Cl1 O4 108.5(2) . .
O2 Cl1 O4 109.2(2) . .
O3 Cl1 O4 109.9(2) . .

loop_
_geom_bond_atom_site_label_1
_geom_bond_atom_site_label_2
_geom_bond_distance
_geom_bond_site_symmetry_2
Ni1 S1 2.1830(5) .
Ni1 S1 2.1830(5) 2_665
Ni1 S2 2.1882(5) 2_665
Ni1 S2 2.1882(5) .
S1 C9 1.824(2) 2_665
S1 C1 1.845(2) .
S2 C7 1.824(2) .
S2 C6 1.844(2) .
C1 C6 1.533(3) .
C1 C2 1.539(3) .
C2 C3 1.521(3) .
C3 C4 1.518(3) .
C4 C5 1.522(3) .
C5 C6 1.521(3) .
C7 C8 1.516(3) .
C8 C9 1.521(3) .
C9 S1 1.824(2) 2_665
Cl1 O1 1.412(2) .
Cl1 O2 1.417(2) .
Cl1 O3 1.424(2) .
Cl1 O4 1.431(2) .

loop_
_geom_torsion_atom_site_label_1
_geom_torsion_atom_site_label_2
_geom_torsion_atom_site_label_3
_geom_torsion_atom_site_label_4
_geom_torsion
_geom_torsion_site_symmetry_1
_geom_torsion_site_symmetry_4
S1 Ni1 S1 C9 67.3(149) 2_665 2_665
S2 Ni1 S1 C9 56.93(9) 2_665 2_665
S2 Ni1 S1 C9 -123.07(9) . 2_665
S1 Ni1 S1 C1 174.3(149) 2_665 .
S2 Ni1 S1 C1 163.94(7) 2_665 .
S2 Ni1 S1 C1 -16.06(7) . .
S1 Ni1 S2 C7 -122.11(9) . .
S1 Ni1 S2 C7 57.89(9) 2_665 .
S2 Ni1 S2 C7 78.2(100) 2_665 .
S1 Ni1 S2 C6 -11.54(7) . .
S1 Ni1 S2 C6 168.46(7) 2_665 .
S2 Ni1 S2 C6 -171.2(100) 2_665 .
C9 S1 C1 C6 159.3(2) 2_665 .
Ni1 S1 C1 C6 47.3(2) . .
C9 S1 C1 C2 -79.1(2) 2_665 .
Ni1 S1 C1 C2 168.87(13) . .
C6 C1 C2 C3 49.9(3) . .
S1 C1 C2 C3 -68.7(2) . .
C1 C2 C3 C4 -53.0(3) . .
C2 C3 C4 C5 58.1(3) . .
C3 C4 C5 C6 -58.9(3) . .
C4 C5 C6 C1 56.0(3) . .
C4 C5 C6 S2 177.4(2) . .
C2 C1 C6 C5 -52.0(3) . .
S1 C1 C6 C5 68.8(2) . .
C2 C1 C6 S2 -178.70(15) . .
S1 C1 C6 S2 -58.0(2) . .
C7 S2 C6 C5 30.4(2) . .
Ni1 S2 C6 C5 -82.1(2) . .
C7 S2 C6 C1 155.5(2) . .
Ni1 S2 C6 C1 43.1(2) . .
C6 S2 C7 C8 179.1(2) . .
Ni1 S2 C7 C8 -69.8(2) . .
S2 C7 C8 C9 74.0(2) . .
C7 C8 C9 S1 -72.3(2) . 2_665
